data_7128186
loop_
_publ_author_name
'Do, Jean-Louis'
'Titi, Hatem M.'
'Cuccia, Louis A.'
'Fri\<s\<ci\'c, Tomislav'

_publ_section_title
;
 A new class of anionic metallohelicates based on salicylic and
 terephthalic acid units, accessible in solution and by mechanochemistry.
;
_journal_issue 42
_journal_name_full 'Chemical communications (Cambridge, England)'
_journal_page_first 5143
_journal_page_last 5146
_journal_paper_doi 10.1039/d0cc08180a
_journal_volume 57
_journal_year 2021
_chemical_formula_sum 'C90 H97 Fe2 N11 Na6 O36'
_chemical_formula_weight 2158.42
_chemical_name_systematic 'Na6Fe2(N,N'-bis(3-carboxylate-2-hydroxyphenyl)terephthalamide )3.5DMF.3Acetone.4H2O'
_space_group_crystal_system monoclinic
_space_group_IT_number 14
_space_group_name_Hall '-P 2ybc'
_space_group_name_H-M_alt 'P 1 21/c 1'
_atom_sites_solution_hydrogens mixed
_atom_sites_solution_primary iterative
_atom_sites_solution_secondary difmap
_audit_creation_method SHELXL-2017/1
_audit_update_record
;
2021-04-08 deposited with the CCDC.	2021-04-15 downloaded from the CCDC.
;
_cell_angle_alpha 90
_cell_angle_beta 97.020(3)
_cell_angle_gamma 90
_cell_formula_units_Z 4
_cell_length_a 19.9223(9)
_cell_length_b 28.8141(14)
_cell_length_c 17.4931(7)
_cell_measurement_reflns_used 14568
_cell_measurement_temperature 150(2)
_cell_measurement_theta_max 72.380
_cell_measurement_theta_min 2.234
_cell_volume 9966.5(8)
_computing_cell_refinement 'Bruker APEX3'
_computing_data_collection 'Bruker APEX3'
_computing_data_reduction 'Bruker APEX3'
_computing_molecular_graphics 'Mercury 4.0 (Wood 2020)'
_computing_publication_material 'enCIFer 2020.2.0'
_computing_structure_refinement 'SHELXL-2017/1 (Sheldrick, 2017)'
_computing_structure_solution 'SHELXT 2014/5 (Sheldrick, 2014)'
_diffrn_ambient_temperature 150(2)
_diffrn_measured_fraction_theta_full 0.999
_diffrn_measured_fraction_theta_max 0.997
_diffrn_measurement_device_type 'Bruker AXS D8'
_diffrn_measurement_method '\f and \w scans'
_diffrn_radiation_type CuK\a
_diffrn_radiation_wavelength 1.54178
_diffrn_reflns_av_R_equivalents 0.1499
_diffrn_reflns_av_unetI/netI 0.0842
_diffrn_reflns_Laue_measured_fraction_full 0.999
_diffrn_reflns_Laue_measured_fraction_max 0.997
_diffrn_reflns_limit_h_max 24
_diffrn_reflns_limit_h_min -24
_diffrn_reflns_limit_k_max 35
_diffrn_reflns_limit_k_min -34
_diffrn_reflns_limit_l_max 20
_diffrn_reflns_limit_l_min -21
_diffrn_reflns_number 183477
_diffrn_reflns_point_group_measured_fraction_full 0.999
_diffrn_reflns_point_group_measured_fraction_max 0.997
_diffrn_reflns_theta_full 67.679
_diffrn_reflns_theta_max 72.380
_diffrn_reflns_theta_min 2.234
_exptl_absorpt_coefficient_mu 3.365
_exptl_absorpt_correction_T_max 0.7536
_exptl_absorpt_correction_T_min 0.4865
_exptl_absorpt_correction_type multi-scan
_exptl_absorpt_process_details 'Bruker AXScale'
_exptl_crystal_colour red
_exptl_crystal_density_diffrn 1.438
_exptl_crystal_density_method 'not measured'
_exptl_crystal_description Block
_exptl_crystal_F_000 4480
_exptl_crystal_size_max 0.300
_exptl_crystal_size_mid 0.300
_exptl_crystal_size_min 0.200
_refine_diff_density_max 1.288
_refine_diff_density_min -2.197
_refine_diff_density_rms 0.138
_refine_ls_extinction_method none
_refine_ls_goodness_of_fit_ref 1.051
_refine_ls_hydrogen_treatment constr
_refine_ls_matrix_type full
_refine_ls_number_parameters 1348
_refine_ls_number_reflns 19672
_refine_ls_number_restraints 1620
_refine_ls_restrained_S_all 1.028
_refine_ls_R_factor_all 0.1577
_refine_ls_R_factor_gt 0.1296
_refine_ls_shift/su_max 0.001
_refine_ls_shift/su_mean 0.000
_refine_ls_structure_factor_coef Fsqd
_refine_ls_weighting_details 'w=1/[\s^2^(Fo^2^)+(0.1064P)^2^+149.3436P] where P=(Fo^2^+2Fc^2^)/3'
_refine_ls_weighting_scheme calc
_refine_ls_wR_factor_gt 0.3298
_refine_ls_wR_factor_ref 0.3502
_reflns_Friedel_coverage 0.000
_reflns_number_gt 14568
_reflns_number_total 19672
_reflns_threshold_expression 'I > 2\s(I)'
_cod_data_source_file d0cc08180a2.cif
_cod_data_source_block FeH1r
_cod_depositor_comments 'Adding full bibliography for 7128186--7128192.cif.'
_cod_original_sg_symbol_H-M 'P 21/c'
_cod_database_code 7128186
_shelx_shelxl_version_number 2017/1
_shelx_space_group_comment
;
The symmetry employed for this shelxl refinement is uniquely defined
by the following loop, which should always be used as a source of
symmetry information in preference to the above space-group names.
They are only intended as comments.
;
_shelx_estimated_absorpt_t_min 0.432
_shelx_estimated_absorpt_t_max 0.553

loop_
_space_group_symop_operation_xyz
'x, y, z'
'-x, y+1/2, -z+1/2'
'-x, -y, -z'
'x, -y-1/2, z-1/2'

loop_
_atom_site_label
_atom_site_type_symbol
_atom_site_fract_x
_atom_site_fract_y
_atom_site_fract_z
_atom_site_U_iso_or_equiv
_atom_site_adp_type
_atom_site_occupancy
_atom_site_site_symmetry_order
_atom_site_calc_flag
_atom_site_refinement_flags_posn
_atom_site_refinement_flags_adp
_atom_site_refinement_flags_occupancy
_atom_site_disorder_assembly
_atom_site_disorder_group
Fe01 Fe 0.39953(6) 0.30064(5) 0.21764(6) 0.0242(3) Uani 1 1 d . . . . .
C1V C 0.2319(11) 0.5009(7) 0.1246(16) 0.136(8) Uani 1 1 d . . . . .
H1V H 0.254328 0.480902 0.092776 0.163 Uiso 1 1 calc R U . . .
O1V O 0.1890(9) 0.4859(6) 0.1576(10) 0.148(5) Uani 1 1 d . U . . .
O1 O 1.2139(3) 0.2554(2) 0.2466(3) 0.0336(13) Uani 1 1 d . . . . .
H1A H 1.234550 0.237546 0.279010 0.040 Uiso 1 1 d R U . . .
H1B H 1.232542 0.239217 0.215220 0.040 Uiso 1 1 d R U . . .
Na1 Na 0.1749(3) 0.4120(2) 0.1435(3) 0.0857(17) Uani 1 1 d . . . . .
O2S O 0.2249(4) 0.3822(3) 0.2587(4) 0.066(2) Uani 1 1 d . . . . .
H2SA H 0.207454 0.382876 0.298731 0.080 Uiso 1 1 d R U . . .
H2SB H 0.254756 0.358740 0.264571 0.080 Uiso 1 1 d R U . . .
Fe02 Fe 1.02998(6) 0.29824(5) 0.27756(6) 0.0255(3) Uani 1 1 d . . . . .
N2V N 0.2486(7) 0.5420(5) 0.1303(7) 0.083(3) Uani 1 1 d . . . . .
Na04 Na 1.24096(15) 0.34775(13) 0.50117(17) 0.0330(7) Uani 1 1 d . . . . .
Na05 Na 1.22705(15) 0.26403(12) 0.10076(17) 0.0318(7) Uani 1 1 d . . . . .
Na06 Na 1.18871(17) 0.14140(13) 0.48112(18) 0.0385(8) Uani 1 1 d . . . . .
Na07 Na 0.72237(17) 0.39411(14) 0.56509(18) 0.0401(8) Uani 1 1 d . . . . .
Na8 Na 1.20149(15) 0.25356(12) 0.38926(16) 0.0304(7) Uani 1 1 d . . . . .
C1A C 0.7501(4) 0.2274(3) 0.1276(4) 0.0303(16) Uani 1 1 d . . . . .
C2A C 0.6808(4) 0.2221(3) 0.1316(4) 0.0335(18) Uani 1 1 d . . . . .
H2A H 0.664822 0.194957 0.154480 0.040 Uiso 1 1 calc R U . . .
C3A C 0.6359(4) 0.2553(3) 0.1031(4) 0.0346(18) Uani 1 1 d . . . . .
H3A H 0.589066 0.251291 0.106962 0.041 Uiso 1 1 calc R U . . .
C4A C 0.6582(4) 0.2954(3) 0.0681(4) 0.0344(17) Uani 1 1 d . . . . .
C5A C 0.7265(4) 0.3006(3) 0.0617(5) 0.0311(16) Uani 1 1 d . U . . .
H5A H 0.741819 0.326903 0.036045 0.037 Uiso 1 1 calc R U . . .
C6A C 0.7722(4) 0.2676(3) 0.0925(4) 0.0314(17) Uani 1 1 d . . . . .
H6A H 0.819139 0.272155 0.090031 0.038 Uiso 1 1 calc R U . . .
C7A C 0.6113(4) 0.3331(3) 0.0357(5) 0.0351(18) Uani 1 1 d . . . . .
O8A O 0.6249(3) 0.3577(3) -0.0181(4) 0.0489(17) Uani 1 1 d . . . . .
N9A N 0.5563(3) 0.3390(3) 0.0720(4) 0.0336(15) Uani 1 1 d . . . . .
H9A H 0.554349 0.321011 0.112337 0.040 Uiso 1 1 calc R U . . .
C10A C 0.5010(4) 0.3698(3) 0.0554(5) 0.0317(17) Uani 1 1 d . . . . .
C11A C 0.4987(5) 0.4076(4) 0.0057(6) 0.044(2) Uani 1 1 d . . . . .
H11A H 0.537400 0.415752 -0.018088 0.052 Uiso 1 1 calc R U . . .
C12A C 0.4396(6) 0.4334(4) -0.0090(7) 0.058(3) Uani 1 1 d . . . . .
H12A H 0.437789 0.459302 -0.042742 0.069 Uiso 1 1 calc R U . . .
C13A C 0.3841(5) 0.4213(4) 0.0253(5) 0.043(2) Uani 1 1 d . . . . .
H13A H 0.343708 0.438795 0.013622 0.052 Uiso 1 1 calc R U . . .
C14A C 0.3842(4) 0.3839(3) 0.0773(4) 0.0275(16) Uani 1 1 d . . . . .
C15A C 0.4431(4) 0.3572(3) 0.0910(4) 0.0272(15) Uani 1 1 d . . . . .
C16A C 0.3219(4) 0.3729(3) 0.1123(4) 0.0273(15) Uani 1 1 d . . . . .
O17A O 0.3272(3) 0.3464(2) 0.1716(3) 0.0300(12) Uani 1 1 d . . . . .
O18A O 0.2668(3) 0.3904(2) 0.0843(3) 0.0330(13) Uani 1 1 d . . . . .
O19A O 0.4503(3) 0.3189(2) 0.1338(3) 0.0283(12) Uani 1 1 d . . . . .
C20A C 0.7960(4) 0.1901(3) 0.1619(4) 0.0292(15) Uani 1 1 d . U . . .
O21A O 0.7754(3) 0.1503(2) 0.1683(3) 0.0374(14) Uani 1 1 d . . . . .
N22A N 0.8613(3) 0.2033(3) 0.1862(4) 0.0301(15) Uani 1 1 d . . . . .
H22A H 0.871615 0.232260 0.176876 0.036 Uiso 1 1 calc R U . . .
C23A C 0.9134(4) 0.1762(3) 0.2239(4) 0.0305(15) Uani 1 1 d . . . . .
C24A C 0.9142(5) 0.1282(3) 0.2277(5) 0.0407(19) Uani 1 1 d . . . . .
H24A H 0.876768 0.110907 0.203901 0.049 Uiso 1 1 calc R U . . .
C25A C 0.9697(5) 0.1053(4) 0.2663(6) 0.048(2) Uani 1 1 d . . . . .
H25A H 0.970591 0.072378 0.267885 0.058 Uiso 1 1 calc R U . . .
C26A C 1.0242(4) 0.1306(3) 0.3027(5) 0.0352(17) Uani 1 1 d . . . . .
H26A H 1.061059 0.114750 0.330805 0.042 Uiso 1 1 calc R U . . .
C27A C 1.0250(4) 0.1788(3) 0.2982(4) 0.0291(15) Uani 1 1 d . . . . .
C28A C 0.9690(4) 0.2027(3) 0.2570(4) 0.0264(14) Uani 1 1 d . . . . .
O29A O 0.9660(2) 0.2480(2) 0.2454(3) 0.0278(11) Uani 1 1 d . . . . .
C30A C 1.0846(4) 0.2039(3) 0.3379(4) 0.0265(14) Uani 1 1 d . . . . .
O31A O 1.1297(3) 0.1826(2) 0.3793(3) 0.0328(12) Uani 1 1 d . . . . .
O32A O 1.0884(3) 0.2483(2) 0.3302(3) 0.0290(11) Uani 1 1 d . . . . .
C1B C 0.7677(3) 0.2850(3) 0.4166(4) 0.0255(15) Uani 1 1 d . . . . .
C2B C 0.6993(4) 0.2881(3) 0.4255(4) 0.0305(17) Uani 1 1 d . . . . .
H2B H 0.683938 0.312670 0.455032 0.037 Uiso 1 1 calc R U . . .
C3B C 0.6534(4) 0.2556(3) 0.3920(4) 0.0305(17) Uani 1 1 d . . . . .
H3B H 0.606873 0.258167 0.398296 0.037 Uiso 1 1 calc R U . . .
C4B C 0.6760(4) 0.2192(3) 0.3488(4) 0.0271(15) Uani 1 1 d . . . . .
C5B C 0.7441(3) 0.2146(3) 0.3427(4) 0.0276(16) Uani 1 1 d . . . . .
H5B H 0.759514 0.188759 0.316098 0.033 Uiso 1 1 calc R U . . .
C6B C 0.7906(4) 0.2476(3) 0.3751(4) 0.0286(16) Uani 1 1 d . U . . .
H6B H 0.837200 0.244677 0.369227 0.034 Uiso 1 1 calc R U . . .
C7B C 0.8131(4) 0.3230(3) 0.4504(4) 0.0281(16) Uani 1 1 d . . . . .
O8B O 0.7950(3) 0.3491(2) 0.5011(3) 0.0331(13) Uani 1 1 d . . . . .
N9B N 0.8719(3) 0.3281(3) 0.4220(4) 0.0291(14) Uani 1 1 d . U . . .
H9B H 0.878890 0.308566 0.385098 0.035 Uiso 1 1 calc R U . . .
C10B C 0.9246(4) 0.3602(3) 0.4427(4) 0.0325(17) Uani 1 1 d . . . . .
C11B C 0.9224(5) 0.3971(4) 0.4928(6) 0.053(3) Uani 1 1 d . . . . .
H11B H 0.883131 0.403844 0.516461 0.064 Uiso 1 1 calc R U . . .
C12B C 0.9815(6) 0.4243(5) 0.5069(7) 0.068(4) Uani 1 1 d . . . . .
H12B H 0.981117 0.450754 0.539211 0.081 Uiso 1 1 calc R U . . .
C13B C 1.0393(5) 0.4138(4) 0.4758(7) 0.056(3) Uani 1 1 d . . . . .
H13B H 1.079223 0.431437 0.489863 0.068 Uiso 1 1 calc R U . . .
C14B C 1.0400(4) 0.3774(3) 0.4238(5) 0.0333(17) Uani 1 1 d . . . . .
C15B C 0.9822(4) 0.3497(3) 0.4067(4) 0.0276(15) Uani 1 1 d . . . . .
O16B O 0.9798(3) 0.3124(2) 0.3631(3) 0.0288(11) Uani 1 1 d . . . . .
C17B C 1.1047(4) 0.3682(3) 0.3892(5) 0.0313(16) Uani 1 1 d . . . . .
O18B O 1.1019(3) 0.3423(2) 0.3296(3) 0.0363(13) Uani 1 1 d . . . . .
O19B O 1.1583(3) 0.3859(2) 0.4192(4) 0.0438(15) Uani 1 1 d . . . . .
C20B C 0.6289(4) 0.1840(3) 0.3092(4) 0.0275(15) Uani 1 1 d . . . . .
O21B O 0.6478(3) 0.1465(2) 0.2885(3) 0.0345(13) Uani 1 1 d . . . . .
N22B N 0.5635(3) 0.1979(3) 0.2975(4) 0.0315(15) Uani 1 1 d . . . . .
H22B H 0.555083 0.225748 0.314613 0.038 Uiso 1 1 calc R U . . .
C23B C 0.5069(4) 0.1730(3) 0.2607(4) 0.0283(15) Uani 1 1 d . . . . .
C24B C 0.5034(4) 0.1266(3) 0.2547(5) 0.0347(17) Uani 1 1 d . . . . .
H24B H 0.540212 0.107903 0.276166 0.042 Uiso 1 1 calc R U . . .
C25B C 0.4445(4) 0.1057(4) 0.2164(5) 0.0359(18) Uani 1 1 d . . . . .
H25B H 0.441257 0.072899 0.212809 0.043 Uiso 1 1 calc R U . . .
C26B C 0.3917(4) 0.1331(3) 0.1841(4) 0.0320(16) Uani 1 1 d . U . . .
H26B H 0.352522 0.118896 0.157699 0.038 Uiso 1 1 calc R U . . .
C27B C 0.3948(4) 0.1818(3) 0.1896(4) 0.0265(14) Uani 1 1 d . U . . .
C28B C 0.4517(4) 0.2031(3) 0.2309(4) 0.0237(14) Uani 1 1 d . U . . .
O29B O 0.4592(3) 0.2479(2) 0.2452(3) 0.0268(11) Uani 1 1 d . U . . .
C30B C 0.3373(4) 0.2094(3) 0.1520(4) 0.0274(15) Uani 1 1 d . U . . .
O31B O 0.3381(2) 0.2534(2) 0.1592(3) 0.0274(11) Uani 1 1 d . . . . .
O32B O 0.2897(3) 0.1894(2) 0.1116(3) 0.0362(14) Uani 1 1 d . . . . .
C1C C 0.7587(4) 0.4014(3) 0.1998(5) 0.0296(17) Uani 1 1 d . . . . .
C2C C 0.6884(4) 0.4017(3) 0.1805(4) 0.0342(19) Uani 1 1 d . . . . .
H2C H 0.669823 0.403981 0.127960 0.041 Uiso 1 1 calc R U . . .
C3C C 0.6464(4) 0.3989(3) 0.2361(4) 0.0339(19) Uani 1 1 d . . . . .
H3C H 0.598882 0.397322 0.221838 0.041 Uiso 1 1 calc R U . . .
C4C C 0.6726(4) 0.3983(3) 0.3139(4) 0.0280(16) Uani 1 1 d . . . . .
C5C C 0.7419(4) 0.4012(3) 0.3334(4) 0.0302(18) Uani 1 1 d . . . . .
H5C H 0.760040 0.402716 0.386120 0.036 Uiso 1 1 calc R U . . .
C6C C 0.7851(4) 0.4019(3) 0.2775(4) 0.0322(19) Uani 1 1 d . . . . .
H6C H 0.832611 0.402750 0.291863 0.039 Uiso 1 1 calc R U . . .
C7C C 0.8019(4) 0.3996(3) 0.1351(4) 0.0345(19) Uani 1 1 d . . . . .
O8C O 0.7823(3) 0.4168(3) 0.0720(4) 0.0503(19) Uani 1 1 d . . . . .
N9C N 0.8601(3) 0.3760(3) 0.1504(4) 0.0338(16) Uani 1 1 d . . . . .
H9C H 0.870371 0.366804 0.198347 0.041 Uiso 1 1 calc R U . . .
C10C C 0.9068(4) 0.3642(4) 0.0995(5) 0.038(2) Uani 1 1 d . . . . .
C11C C 0.8950(5) 0.3670(3) 0.0211(5) 0.041(2) Uani 1 1 d . U . . .
H11C H 0.852808 0.378256 -0.002836 0.049 Uiso 1 1 calc R U . . .
C12C C 0.9450(5) 0.3533(5) -0.0241(5) 0.060(3) Uani 1 1 d . . . . .
H12C H 0.937044 0.355459 -0.078695 0.072 Uiso 1 1 calc R U . . .
C13C C 1.0049(5) 0.3369(3) 0.0110(5) 0.0405(19) Uani 1 1 d . U . . .
H13C H 1.038600 0.327718 -0.020062 0.049 Uiso 1 1 calc R U . . .
C14C C 1.0189(4) 0.3330(3) 0.0904(5) 0.036(2) Uani 1 1 d . . . . .
C15C C 0.9697(4) 0.3458(3) 0.1363(4) 0.0307(17) Uani 1 1 d . . . . .
C16C C 1.0869(4) 0.3145(3) 0.1237(4) 0.0292(17) Uani 1 1 d . . . . .
O17C O 1.0910(3) 0.2955(2) 0.1908(3) 0.0320(13) Uani 1 1 d . . . . .
O18C O 1.1352(3) 0.3165(2) 0.0875(3) 0.0337(13) Uani 1 1 d . . . . .
O19C O 0.9760(3) 0.3436(2) 0.2129(3) 0.0294(12) Uani 1 1 d . . . . .
C20C C 0.6303(4) 0.3913(3) 0.3789(4) 0.0277(16) Uani 1 1 d . . . . .
O21C O 0.6533(3) 0.4013(2) 0.4456(3) 0.0343(13) Uani 1 1 d . . . . .
N22C N 0.5681(3) 0.3733(3) 0.3593(4) 0.0328(11) Uani 1 1 d . . . . .
H22C H 0.556071 0.369487 0.309600 0.039 Uiso 1 1 calc R U . . .
C23C C 0.5195(4) 0.3596(3) 0.4071(4) 0.0328(11) Uani 1 1 d . . . . .
C24C C 0.5303(4) 0.3609(4) 0.4865(4) 0.041(2) Uani 1 1 d . . . . .
H24C H 0.571990 0.371801 0.512437 0.050 Uiso 1 1 calc R U . . .
C25C C 0.4785(4) 0.3457(4) 0.5282(5) 0.046(3) Uani 1 1 d . . . . .
H25C H 0.485614 0.345489 0.582854 0.055 Uiso 1 1 calc R U . . .
C26C C 0.4170(4) 0.3310(3) 0.4899(4) 0.0328(11) Uani 1 1 d . . . . .
H26C H 0.381129 0.322916 0.518524 0.039 Uiso 1 1 calc R U . . .
C27C C 0.4073(4) 0.3280(3) 0.4090(4) 0.0282(17) Uani 1 1 d . . . . .
C28C C 0.4587(4) 0.3422(3) 0.3660(4) 0.0261(16) Uani 1 1 d . . . . .
C29C C 0.3417(4) 0.3094(3) 0.3715(4) 0.0267(16) Uani 1 1 d . . . . .
O30C O 0.3379(2) 0.2951(2) 0.3013(3) 0.0288(12) Uani 1 1 d . . . . .
O31C O 0.2927(3) 0.3068(2) 0.4094(3) 0.0318(13) Uani 1 1 d . . . . .
O32C O 0.4548(3) 0.3418(2) 0.2900(3) 0.0276(12) Uani 1 1 d . . . . .
O1D O 1.1587(3) 0.2848(2) 0.5015(3) 0.0340(13) Uani 1 1 d . . . . .
C2D C 1.0979(4) 0.2791(3) 0.5065(4) 0.0326(18) Uani 1 1 d . . . . .
H2D H 1.072102 0.262828 0.465759 0.039 Uiso 1 1 calc R U . . .
N3D N 1.0655(4) 0.2940(3) 0.5638(4) 0.0399(18) Uani 1 1 d . . . . .
C4D C 1.1001(6) 0.3203(4) 0.6280(5) 0.055(3) Uani 1 1 d . . . . .
H4DA H 1.099599 0.302691 0.675828 0.083 Uiso 1 1 calc R U . . .
H4DB H 1.077053 0.350086 0.632375 0.083 Uiso 1 1 calc R U . . .
H4DC H 1.147028 0.325967 0.618984 0.083 Uiso 1 1 calc R U . . .
C5D C 0.9932(5) 0.2845(5) 0.5669(6) 0.054(3) Uani 1 1 d . . . . .
H5DA H 0.973472 0.270713 0.518114 0.082 Uiso 1 1 calc R U . . .
H5DB H 0.969837 0.313660 0.575471 0.082 Uiso 1 1 calc R U . . .
H5DC H 0.988295 0.263003 0.609212 0.082 Uiso 1 1 calc R U . . .
O1E O 1.2283(5) 0.0874(4) 0.3902(5) 0.073(2) Uani 1 1 d . . . . .
C2E C 1.2424(9) 0.0744(7) 0.3260(9) 0.092(4) Uani 1 1 d . . . . .
C3E C 1.2153(9) 0.1060(8) 0.2564(9) 0.110(6) Uani 1 1 d . . . . .
H3EA H 1.225192 0.138552 0.269630 0.165 Uiso 1 1 calc R U . . .
H3EB H 1.166347 0.101831 0.244509 0.165 Uiso 1 1 calc R U . . .
H3EC H 1.237467 0.097483 0.211333 0.165 Uiso 1 1 calc R U . . .
C4E C 1.2892(12) 0.0381(8) 0.3121(13) 0.139(8) Uani 1 1 d . . . . .
H4EA H 1.292004 0.035745 0.256710 0.208 Uiso 1 1 calc R U . . .
H4EB H 1.273546 0.008555 0.331135 0.208 Uiso 1 1 calc R U . . .
H4EC H 1.334038 0.045453 0.339087 0.208 Uiso 1 1 calc R U . . .
O1F O 1.2710(3) 0.2943(2) -0.0136(3) 0.0322(13) Uani 1 1 d . . . . .
C2F C 1.3334(4) 0.2873(3) -0.0133(4) 0.0313(18) Uani 1 1 d . . . . .
H2F H 1.356986 0.272462 0.030525 0.038 Uiso 1 1 calc R U . . .
N3F N 1.3683(4) 0.2991(3) -0.0699(4) 0.0365(17) Uani 1 1 d . . . . .
C4F C 1.3354(7) 0.3225(4) -0.1381(6) 0.059(3) Uani 1 1 d . . . . .
H4FA H 1.349099 0.307793 -0.184292 0.089 Uiso 1 1 calc R U . . .
H4FB H 1.348791 0.355246 -0.136800 0.089 Uiso 1 1 calc R U . . .
H4FC H 1.286228 0.320220 -0.139191 0.089 Uiso 1 1 calc R U . . .
C5F C 1.4388(5) 0.2878(4) -0.0678(5) 0.045(2) Uani 1 1 d . . . . .
H5FA H 1.454053 0.270995 -0.020197 0.068 Uiso 1 1 calc R U . . .
H5FB H 1.465091 0.316484 -0.069646 0.068 Uiso 1 1 calc R U . . .
H5FC H 1.445346 0.268366 -0.112258 0.068 Uiso 1 1 calc R U . . .
O1H O 1.1214(4) 0.0795(3) 0.5144(5) 0.069(2) Uani 1 1 d G U . . .
C2H C 1.0695(4) 0.0595(4) 0.4823(9) 0.153(6) Uani 1 1 d G U . . .
H2H H 1.033258 0.080404 0.467896 0.184 Uiso 1 1 calc R U . . .
N3H N 1.0549(8) 0.0192(5) 0.4654(10) 0.174(6) Uani 1 1 d G U . . .
C4H C 1.1236(12) -0.0022(6) 0.4311(15) 0.193(8) Uani 1 1 d G U . . .
H4HA H 1.118870 0.001702 0.375023 0.290 Uiso 1 1 calc R U . . .
H4HB H 1.128237 -0.035237 0.443817 0.290 Uiso 1 1 calc R U . . .
H4HC H 1.163844 0.014524 0.454351 0.290 Uiso 1 1 calc R U . . .
C5H C 0.9925(17) -0.0014(12) 0.413(2) 0.227(10) Uani 1 1 d . U . . .
H5HA H 0.950891 0.012439 0.427575 0.341 Uiso 1 1 calc R U . . .
H5HB H 0.991177 -0.035078 0.420157 0.341 Uiso 1 1 calc R U . . .
H5HC H 0.996430 0.005720 0.359098 0.341 Uiso 1 1 calc R U . . .
O1K O 0.7993(14) 0.4493(8) 0.5899(15) 0.071(6) Uani 0.370(19) 1 d G U P A 1
C2K C 0.8212(13) 0.4877(8) 0.5882(15) 0.121(15) Uani 0.370(19) 1 d G U P A 1
C3K C 0.822(3) 0.5109(15) 0.504(2) 0.142(19) Uani 0.370(19) 1 d G U P A 1
H3KA H 0.788244 0.495373 0.466480 0.214 Uiso 0.370(19) 1 calc R U P A 1
H3KB H 0.866772 0.507468 0.487084 0.214 Uiso 0.370(19) 1 calc R U P A 1
H3KC H 0.810547 0.543977 0.505974 0.214 Uiso 0.370(19) 1 calc R U P A 1
C4K C 0.837(3) 0.5208(12) 0.651(2) 0.119(8) Uani 0.370(19) 1 d G U P A 1
H4KA H 0.850724 0.550443 0.630091 0.178 Uiso 0.370(19) 1 calc R U P A 1
H4KB H 0.874346 0.508669 0.687431 0.178 Uiso 0.370(19) 1 calc R U P A 1
H4KC H 0.797237 0.525533 0.677697 0.178 Uiso 0.370(19) 1 calc R U P A 1
O1R O 0.5554(5) 0.4826(3) 0.6925(6) 0.082(3) Uani 1 1 d . . . . .
C2R C 0.5643(7) 0.5141(5) 0.7379(8) 0.073(3) Uani 1 1 d . . . . .
C3R C 0.6239(11) 0.5435(8) 0.7445(13) 0.135(7) Uani 1 1 d . U . . .
H3RA H 0.650789 0.536283 0.702653 0.203 Uiso 1 1 calc R U . . .
H3RB H 0.651202 0.537828 0.794157 0.203 Uiso 1 1 calc R U . . .
H3RC H 0.610095 0.576105 0.741158 0.203 Uiso 1 1 calc R U . . .
C4R C 0.5152(11) 0.5275(8) 0.7897(13) 0.130(6) Uani 1 1 d . U . . .
H4RA H 0.524712 0.559211 0.808133 0.195 Uiso 1 1 calc R U . . .
H4RB H 0.518563 0.506193 0.833630 0.195 Uiso 1 1 calc R U . . .
H4RC H 0.469460 0.526069 0.761858 0.195 Uiso 1 1 calc R U . . .
O1T O 0.0798(6) 0.4211(5) 0.2038(7) 0.117(4) Uani 1 1 d . . . . .
H1TA H 0.050327 0.396955 0.208056 0.140 Uiso 1 1 d R U . . .
H1TB H 0.070687 0.440401 0.241707 0.140 Uiso 1 1 d R U . . .
O2T O 0.6414(4) 0.4076(3) 0.6475(4) 0.0544(19) Uani 1 1 d . . . . .
H2TA H 0.610293 0.424101 0.644686 0.065 Uiso 1 1 d R U . . .
H2TB H 0.642723 0.391090 0.690875 0.065 Uiso 1 1 d R U . . .
C3V C 0.2144(8) 0.5755(6) 0.1726(11) 0.099(5) Uani 1 1 d . . . . .
H3VA H 0.244994 0.586335 0.217140 0.148 Uiso 1 1 calc R U . . .
H3VB H 0.174441 0.561146 0.190344 0.148 Uiso 1 1 calc R U . . .
H3VC H 0.200277 0.601919 0.139114 0.148 Uiso 1 1 calc R U . . .
C4V C 0.3102(10) 0.5560(8) 0.0965(11) 0.117(6) Uani 1 1 d . . . . .
H4VA H 0.298002 0.564313 0.042247 0.175 Uiso 1 1 calc R U . . .
H4VB H 0.342437 0.530150 0.100202 0.175 Uiso 1 1 calc R U . . .
H4VC H 0.330991 0.582815 0.124621 0.175 Uiso 1 1 calc R U . . .
O1L O 0.7828(9) 0.4627(6) 0.5609(11) 0.083(4) Uani 0.630(19) 1 d . U P A 2
C2L C 0.8044(17) 0.4842(9) 0.6193(16) 0.088(7) Uani 0.630(19) 1 d . U P A 2
C4L C 0.8788(17) 0.4990(11) 0.649(2) 0.119(8) Uani 0.630(19) 1 d . U P A 2
H4LA H 0.899305 0.475694 0.685773 0.178 Uiso 0.630(19) 1 calc R U P A 2
H4LB H 0.878461 0.529147 0.674984 0.178 Uiso 0.630(19) 1 calc R U P A 2
H4LC H 0.905243 0.501236 0.605642 0.178 Uiso 0.630(19) 1 calc R U P A 2
C3L C 0.751(2) 0.5239(17) 0.635(2) 0.19(2) Uani 0.630(19) 1 d . . P A 2
H3LA H 0.734984 0.539524 0.586452 0.280 Uiso 0.630(19) 1 calc R U P A 2
H3LB H 0.773217 0.546547 0.671573 0.280 Uiso 0.630(19) 1 calc R U P A 2
H3LC H 0.712800 0.509813 0.656478 0.280 Uiso 0.630(19) 1 calc R U P A 2
O1U O 1.2764(14) 0.4266(14) 0.530(3) 0.077(8) Uani 0.228(19) 1 d G U P B 1
C2U C 1.3212(11) 0.4558(10) 0.5514(18) 0.084(9) Uani 0.228(19) 1 d G U P B 1
H2U H 1.317913 0.471742 0.598316 0.100 Uiso 0.228(19) 1 calc R U P B 1
N3U N 1.3729(11) 0.4659(7) 0.5134(12) 0.114(16) Uani 0.228(19) 1 d DG U P B 1
C4U C 1.380(2) 0.443(2) 0.441(2) 0.12(2) Uani 0.228(19) 1 d DG U P B 1
H4U1 H 1.388207 0.410168 0.450218 0.181 Uiso 0.228(19) 1 calc R U P B 1
H4U2 H 1.418371 0.457030 0.419082 0.181 Uiso 0.228(19) 1 calc R U P B 1
H4U3 H 1.338616 0.447674 0.405757 0.181 Uiso 0.228(19) 1 calc R U P B 1
C5U C 1.413(5) 0.507(3) 0.527(4) 0.14(2) Uani 0.228(19) 1 d D U P B 1
H5U1 H 1.383970 0.534580 0.522977 0.211 Uiso 0.228(19) 1 calc R U P B 1
H5U2 H 1.444828 0.509403 0.487660 0.211 Uiso 0.228(19) 1 calc R U P B 1
H5U3 H 1.439230 0.505904 0.577964 0.211 Uiso 0.228(19) 1 calc R U P B 1
O1I O 1.3006(8) 0.4154(5) 0.5261(10) 0.092(5) Uani 0.772(19) 1 d . U P B 2
C2I C 1.3488(13) 0.4383(9) 0.5063(15) 0.101(6) Uani 0.772(19) 1 d . U P B 2
H2I H 1.363223 0.431734 0.457686 0.122 Uiso 0.772(19) 1 calc R U P B 2
N3I N 1.3811(11) 0.4713(6) 0.5489(11) 0.131(8) Uani 0.772(19) 1 d G U P B 2
C4I C 1.4459(11) 0.4807(10) 0.5236(19) 0.192(14) Uani 0.772(19) 1 d G U P B 2
H4I1 H 1.476625 0.454724 0.537970 0.289 Uiso 0.772(19) 1 calc R U P B 2
H4I2 H 1.464784 0.509193 0.548176 0.289 Uiso 0.772(19) 1 calc R U P B 2
H4I3 H 1.440351 0.484569 0.467565 0.289 Uiso 0.772(19) 1 calc R U P B 2
C5I C 1.3411(18) 0.4882(8) 0.5975(16) 0.140(10) Uani 0.772(19) 1 d . U P B 2
H5I1 H 1.295966 0.474442 0.586484 0.210 Uiso 0.772(19) 1 calc R U P B 2
H5I2 H 1.337772 0.521997 0.591464 0.210 Uiso 0.772(19) 1 calc R U P B 2
H5I3 H 1.359939 0.480750 0.650455 0.210 Uiso 0.772(19) 1 calc R U P B 2

loop_
_atom_site_aniso_label
_atom_site_aniso_U_11
_atom_site_aniso_U_22
_atom_site_aniso_U_33
_atom_site_aniso_U_23
_atom_site_aniso_U_13
_atom_site_aniso_U_12
Fe01 0.0124(5) 0.0516(8) 0.0089(5) 0.0008(5) 0.0030(4) -0.0018(5)
C1V 0.121(15) 0.080(7) 0.22(2) -0.042(10) 0.058(14) -0.014(9)
O1V 0.149(6) 0.144(6) 0.153(6) 0.000(4) 0.033(5) -0.003(4)
O1 0.016(3) 0.061(4) 0.024(3) 0.000(2) 0.006(2) 0.002(3)
Na1 0.082(4) 0.133(5) 0.047(3) 0.003(3) 0.026(2) 0.047(3)
O2S 0.075(6) 0.083(6) 0.048(4) 0.005(4) 0.037(4) 0.022(5)
Fe02 0.0122(6) 0.0518(8) 0.0130(5) 0.0030(5) 0.0030(4) -0.0004(5)
N2V 0.086(8) 0.086(6) 0.080(8) -0.019(6) 0.015(6) -0.003(6)
Na04 0.0216(15) 0.059(2) 0.0177(14) -0.0018(13) -0.0002(12) 0.0021(14)
Na05 0.0187(15) 0.059(2) 0.0177(14) 0.0005(13) 0.0024(11) 0.0022(14)
Na06 0.0301(18) 0.059(2) 0.0243(16) 0.0084(14) -0.0043(13) -0.0032(15)
Na07 0.0329(18) 0.066(2) 0.0210(15) -0.0052(15) 0.0009(13) 0.0085(16)
Na8 0.0172(14) 0.058(2) 0.0163(14) 0.0013(13) 0.0026(11) -0.0046(13)
C1A 0.015(3) 0.058(4) 0.018(3) -0.002(3) 0.001(3) -0.006(3)
C2A 0.022(3) 0.060(5) 0.018(4) 0.002(3) 0.005(3) -0.010(3)
C3A 0.024(4) 0.061(5) 0.020(4) 0.002(3) 0.009(3) -0.006(3)
C4A 0.024(3) 0.063(5) 0.017(4) 0.001(3) 0.004(3) -0.004(3)
C5A 0.022(3) 0.049(4) 0.024(3) 0.001(3) 0.011(3) -0.005(3)
C6A 0.016(3) 0.064(5) 0.016(3) 0.001(3) 0.008(3) -0.006(3)
C7A 0.023(4) 0.060(5) 0.023(4) -0.001(3) 0.007(3) -0.007(3)
O8A 0.044(4) 0.069(5) 0.037(3) 0.015(3) 0.019(3) 0.002(3)
N9A 0.020(3) 0.057(4) 0.024(3) 0.004(3) 0.003(2) -0.003(3)
C10A 0.020(3) 0.052(5) 0.024(4) 0.000(3) 0.006(3) -0.006(3)
C11A 0.034(4) 0.061(6) 0.042(5) 0.011(4) 0.026(4) -0.001(4)
C12A 0.060(6) 0.061(7) 0.059(7) 0.022(5) 0.037(5) 0.016(5)
C13A 0.046(5) 0.053(5) 0.033(5) 0.009(4) 0.018(4) 0.009(4)
C14A 0.019(3) 0.049(5) 0.015(3) -0.002(3) 0.009(3) 0.002(3)
C15A 0.016(3) 0.045(4) 0.021(3) -0.001(3) 0.003(3) -0.004(3)
C16A 0.023(3) 0.045(4) 0.014(3) -0.001(3) 0.003(3) -0.001(3)
O17A 0.014(2) 0.062(4) 0.016(2) 0.006(2) 0.0084(19) 0.003(2)
O18A 0.024(3) 0.052(4) 0.023(3) 0.002(2) 0.002(2) 0.003(2)
O19A 0.019(3) 0.054(3) 0.012(2) 0.003(2) 0.0043(19) -0.001(2)
C20A 0.022(3) 0.049(3) 0.016(3) -0.001(3) 0.000(2) -0.005(2)
O21A 0.026(3) 0.060(4) 0.024(3) 0.005(3) -0.006(2) -0.011(3)
N22A 0.011(3) 0.059(4) 0.019(3) 0.000(3) 0.000(2) -0.003(3)
C23A 0.020(3) 0.054(4) 0.018(3) -0.001(3) 0.004(3) 0.002(3)
C24A 0.031(4) 0.054(4) 0.037(5) -0.003(4) 0.002(3) -0.012(4)
C25A 0.042(5) 0.051(5) 0.049(6) -0.002(4) -0.006(4) 0.000(4)
C26A 0.026(4) 0.053(4) 0.026(4) -0.002(3) 0.000(3) 0.004(3)
C27A 0.019(3) 0.054(4) 0.015(3) -0.001(3) 0.003(3) 0.002(3)
C28A 0.017(3) 0.051(4) 0.011(3) -0.003(3) 0.002(2) 0.004(3)
O29A 0.012(2) 0.055(3) 0.016(2) 0.000(2) -0.0023(19) -0.002(2)
C30A 0.013(3) 0.056(4) 0.011(3) 0.001(3) 0.003(2) 0.002(3)
O31A 0.019(3) 0.062(4) 0.017(2) 0.002(2) 0.001(2) 0.002(2)
O32A 0.019(3) 0.054(3) 0.015(2) 0.003(2) 0.0046(19) -0.001(2)
C1B 0.009(3) 0.053(4) 0.015(3) 0.001(3) 0.004(2) 0.001(3)
C2B 0.016(3) 0.052(5) 0.023(4) -0.001(3) 0.000(3) 0.004(3)
C3B 0.012(3) 0.054(5) 0.025(4) -0.002(3) 0.001(3) 0.004(3)
C4B 0.013(3) 0.053(4) 0.015(3) 0.003(3) -0.001(3) 0.000(3)
C5B 0.005(3) 0.059(5) 0.018(3) -0.002(3) 0.002(2) 0.001(3)
C6B 0.014(3) 0.046(3) 0.025(3) -0.004(3) 0.001(2) 0.002(3)
C7B 0.016(3) 0.058(5) 0.012(3) 0.000(3) 0.005(3) 0.000(3)
O8B 0.019(3) 0.062(4) 0.020(3) -0.004(2) 0.012(2) -0.002(2)
N9B 0.019(3) 0.046(3) 0.024(3) -0.003(2) 0.011(2) -0.003(2)
C10B 0.022(4) 0.055(5) 0.021(4) -0.006(3) 0.005(3) -0.008(3)
C11B 0.041(5) 0.068(6) 0.054(6) -0.025(5) 0.022(5) -0.014(5)
C12B 0.051(6) 0.089(9) 0.068(7) -0.049(7) 0.024(5) -0.029(5)
C13B 0.034(5) 0.076(7) 0.061(6) -0.026(5) 0.013(4) -0.026(5)
C14B 0.019(3) 0.055(5) 0.025(4) -0.001(3) -0.001(3) -0.006(3)
C15B 0.020(3) 0.048(4) 0.014(3) 0.002(3) -0.002(3) -0.002(3)
O16B 0.015(2) 0.050(3) 0.022(3) 0.000(2) 0.005(2) -0.001(2)
C17B 0.017(3) 0.044(4) 0.030(4) 0.010(3) -0.008(3) -0.002(3)
O18B 0.020(3) 0.059(4) 0.030(3) 0.000(2) 0.003(2) -0.005(2)
O19B 0.018(3) 0.061(4) 0.049(4) 0.005(3) -0.009(2) -0.006(3)
C20B 0.016(3) 0.054(4) 0.012(3) 0.001(3) 0.000(3) 0.000(3)
O21B 0.019(3) 0.053(3) 0.031(3) -0.002(3) 0.001(2) 0.001(2)
N22B 0.022(3) 0.048(4) 0.023(3) 0.000(3) -0.004(2) 0.000(3)
C23B 0.012(3) 0.055(4) 0.016(3) -0.001(3) -0.005(3) -0.001(3)
C24B 0.022(4) 0.053(4) 0.028(4) 0.003(3) -0.002(3) 0.002(3)
C25B 0.022(4) 0.055(5) 0.031(4) -0.003(4) 0.003(3) -0.003(3)
C26B 0.019(4) 0.062(4) 0.014(3) -0.002(3) -0.003(3) -0.006(3)
C27B 0.012(3) 0.063(4) 0.006(3) 0.000(3) 0.004(2) 0.002(3)
C28B 0.012(3) 0.051(4) 0.008(3) 0.000(3) 0.003(2) 0.003(3)
O29B 0.014(2) 0.049(3) 0.017(2) 0.003(2) -0.0001(19) -0.002(2)
C30B 0.011(3) 0.062(4) 0.009(3) -0.003(3) 0.000(2) -0.001(3)
O31B 0.011(2) 0.058(3) 0.013(2) 0.002(2) -0.0022(18) -0.003(2)
O32B 0.020(3) 0.064(4) 0.022(3) -0.010(3) -0.007(2) -0.003(3)
C1C 0.011(3) 0.051(5) 0.027(3) 0.007(3) 0.003(3) 0.003(3)
C2C 0.022(3) 0.063(6) 0.018(3) 0.003(3) 0.001(3) -0.002(4)
C3C 0.016(3) 0.064(6) 0.021(3) -0.003(3) 0.001(3) -0.002(4)
C4C 0.016(3) 0.045(5) 0.024(3) -0.005(3) 0.008(3) -0.004(3)
C5C 0.015(3) 0.058(5) 0.019(3) 0.005(3) 0.006(3) -0.001(3)
C6C 0.010(3) 0.063(6) 0.023(3) 0.005(3) 0.004(3) -0.002(3)
C7C 0.016(3) 0.067(6) 0.021(3) 0.008(3) 0.002(3) 0.004(3)
O8C 0.026(3) 0.098(6) 0.028(3) 0.026(3) 0.009(2) 0.018(3)
N9C 0.016(3) 0.065(5) 0.021(3) 0.013(3) 0.009(2) 0.008(3)
C10C 0.024(4) 0.068(6) 0.023(3) 0.009(4) 0.009(3) 0.011(4)
C11C 0.035(3) 0.054(3) 0.035(3) 0.003(2) 0.008(2) 0.006(2)
C12C 0.040(5) 0.126(10) 0.017(4) 0.014(5) 0.010(3) 0.027(6)
C13C 0.036(3) 0.051(3) 0.036(3) 0.003(2) 0.008(2) 0.004(2)
C14C 0.019(3) 0.065(6) 0.024(3) 0.007(4) 0.008(3) 0.006(3)
C15C 0.017(3) 0.056(5) 0.019(3) 0.006(3) 0.003(3) 0.003(3)
C16C 0.019(3) 0.054(5) 0.016(3) 0.002(3) 0.009(3) 0.000(3)
O17C 0.019(3) 0.061(4) 0.017(2) 0.008(2) 0.007(2) 0.005(2)
O18C 0.016(2) 0.065(4) 0.021(3) 0.011(3) 0.007(2) 0.001(2)
O19C 0.019(3) 0.052(3) 0.017(2) 0.003(2) 0.0051(19) 0.002(2)
C20C 0.014(3) 0.052(5) 0.017(3) -0.004(3) 0.000(2) -0.005(3)
O21C 0.022(3) 0.064(4) 0.017(2) -0.002(2) 0.001(2) -0.004(3)
N22C 0.0156(18) 0.071(3) 0.0129(17) -0.0036(18) 0.0070(14) -0.0075(19)
C23C 0.0156(18) 0.071(3) 0.0129(17) -0.0036(18) 0.0070(14) -0.0075(19)
C24C 0.016(4) 0.094(8) 0.014(3) -0.006(4) 0.003(3) -0.013(4)
C25C 0.024(4) 0.105(8) 0.010(3) -0.007(4) 0.005(3) -0.012(4)
C26C 0.0156(18) 0.071(3) 0.0129(17) -0.0036(18) 0.0070(14) -0.0075(19)
C27C 0.011(3) 0.057(5) 0.018(3) -0.004(3) 0.005(2) -0.005(3)
C28C 0.016(3) 0.049(5) 0.013(3) -0.003(3) 0.001(2) 0.000(3)
C29C 0.019(3) 0.050(5) 0.011(3) 0.003(3) 0.003(2) -0.001(3)
O30C 0.011(2) 0.062(4) 0.015(2) -0.003(2) 0.0067(18) -0.003(2)
O31C 0.019(3) 0.062(4) 0.016(2) -0.004(2) 0.008(2) -0.009(2)
O32C 0.021(3) 0.050(3) 0.013(2) -0.001(2) 0.0058(19) -0.005(2)
O1D 0.023(3) 0.066(4) 0.014(2) 0.002(2) 0.004(2) 0.002(2)
C2D 0.022(3) 0.061(6) 0.016(3) 0.003(3) 0.004(3) 0.008(3)
N3D 0.037(4) 0.066(5) 0.020(3) 0.005(3) 0.014(3) 0.013(3)
C4D 0.053(6) 0.089(8) 0.026(4) -0.004(4) 0.015(4) 0.007(5)
C5D 0.033(4) 0.098(9) 0.036(5) 0.017(5) 0.018(4) 0.018(5)
O1E 0.070(6) 0.101(6) 0.050(4) -0.013(4) 0.012(4) -0.007(5)
C2E 0.085(10) 0.121(12) 0.072(7) -0.022(7) 0.016(7) 0.003(8)
C3E 0.095(12) 0.174(18) 0.057(8) -0.015(8) -0.002(8) 0.004(11)
C4E 0.149(19) 0.148(18) 0.122(16) -0.035(13) 0.028(14) 0.044(14)
O1F 0.021(3) 0.058(4) 0.018(3) 0.000(2) 0.003(2) -0.003(2)
C2F 0.023(3) 0.062(5) 0.010(3) -0.008(3) 0.003(3) -0.005(3)
N3F 0.033(4) 0.062(5) 0.017(3) -0.004(3) 0.010(3) -0.007(3)
C4F 0.077(8) 0.076(8) 0.029(5) 0.013(5) 0.020(5) 0.012(6)
C5F 0.034(4) 0.078(7) 0.029(4) -0.010(4) 0.023(4) -0.007(4)
O1H 0.064(5) 0.076(5) 0.068(5) -0.001(4) 0.020(4) -0.009(4)
C2H 0.123(10) 0.163(10) 0.166(12) -0.007(10) -0.012(9) -0.034(8)
N3H 0.173(6) 0.170(6) 0.178(6) -0.006(3) 0.015(3) -0.008(3)
C4H 0.202(14) 0.188(16) 0.191(17) -0.018(15) 0.031(13) 0.006(14)
C5H 0.222(15) 0.205(17) 0.238(18) -0.016(16) -0.034(14) -0.049(14)
O1K 0.071(7) 0.069(6) 0.070(7) -0.006(5) 0.002(5) -0.002(5)
C2K 0.15(3) 0.079(12) 0.140(19) -0.004(13) 0.03(3) -0.027(17)
C3K 0.16(5) 0.12(4) 0.15(2) 0.02(2) 0.05(3) -0.02(3)
C4K 0.129(16) 0.078(13) 0.142(15) 0.003(11) -0.016(14) -0.028(11)
O1R 0.077(6) 0.078(6) 0.094(7) -0.030(5) 0.019(5) -0.003(5)
C2R 0.062(7) 0.071(7) 0.081(8) -0.025(6) -0.015(6) 0.018(5)
C3R 0.130(9) 0.140(10) 0.137(10) -0.022(8) 0.016(8) -0.039(8)
C4R 0.117(9) 0.144(10) 0.132(10) -0.048(8) 0.030(7) 0.014(8)
O1T 0.093(7) 0.159(11) 0.107(9) -0.050(8) 0.045(6) -0.016(7)
O2T 0.060(4) 0.081(5) 0.026(3) 0.004(3) 0.016(3) 0.030(4)
C3V 0.078(10) 0.090(10) 0.132(14) -0.035(10) 0.032(10) -0.006(8)
C4V 0.114(13) 0.150(17) 0.094(12) -0.022(12) 0.042(10) -0.030(11)
O1L 0.084(6) 0.081(6) 0.082(6) -0.008(4) 0.005(4) -0.006(4)
C2L 0.117(15) 0.064(11) 0.081(12) 0.001(8) 0.000(11) -0.011(10)
C4L 0.129(16) 0.078(13) 0.142(15) 0.003(11) -0.016(14) -0.028(11)
C3L 0.19(3) 0.24(4) 0.13(3) -0.04(3) 0.02(3) 0.10(3)
O1U 0.079(9) 0.076(8) 0.077(9) -0.003(5) 0.005(5) -0.001(5)
C2U 0.084(9) 0.082(9) 0.084(9) 0.000(3) 0.008(3) -0.002(3)
N3U 0.13(2) 0.10(3) 0.13(3) -0.02(2) 0.04(2) -0.04(2)
C4U 0.18(4) 0.08(3) 0.12(3) 0.00(3) 0.07(3) -0.06(3)
C5U 0.17(4) 0.11(4) 0.14(5) 0.00(3) 0.01(4) -0.06(3)
O1I 0.077(8) 0.073(8) 0.113(11) 0.027(7) -0.047(7) -0.007(6)
C2I 0.101(6) 0.100(6) 0.103(6) 0.002(3) 0.009(3) -0.005(3)
N3I 0.141(16) 0.094(13) 0.144(17) 0.019(9) -0.036(12) -0.026(11)
C4I 0.15(2) 0.17(3) 0.25(3) 0.03(3) -0.02(2) -0.043(18)
C5I 0.23(3) 0.063(13) 0.114(17) 0.006(10) -0.026(16) 0.006(16)

loop_
_atom_type_symbol
_atom_type_description
_atom_type_scat_dispersion_real
_atom_type_scat_dispersion_imag
_atom_type_scat_source
C C 0.0181 0.0091 'International Tables Vol C Tables 4.2.6.8 and 6.1.1.4'
Fe Fe -1.1336 3.1974 'International Tables Vol C Tables 4.2.6.8 and 6.1.1.4'
N N 0.0311 0.0180 'International Tables Vol C Tables 4.2.6.8 and 6.1.1.4'
Na Na 0.1353 0.1239 'International Tables Vol C Tables 4.2.6.8 and 6.1.1.4'
O O 0.0492 0.0322 'International Tables Vol C Tables 4.2.6.8 and 6.1.1.4'
H H 0.0000 0.0000 'International Tables Vol C Tables 4.2.6.8 and 6.1.1.4'

loop_
_geom_angle_atom_site_label_1
_geom_angle_atom_site_label_2
_geom_angle_atom_site_label_3
_geom_angle
_geom_angle_site_symmetry_1
_geom_angle_site_symmetry_3
_geom_angle_publ_flag
O29B Fe01 O19A 92.3(2) . . ?
O29B Fe01 O32C 91.9(2) . . ?
O19A Fe01 O32C 91.2(2) . . ?
O29B Fe01 O31B 85.1(2) . . ?
O19A Fe01 O31B 98.0(2) . . ?
O32C Fe01 O31B 170.5(2) . . ?
O29B Fe01 O30C 99.5(2) . . ?
O19A Fe01 O30C 167.9(3) . . ?
O32C Fe01 O30C 85.6(2) . . ?
O31B Fe01 O30C 86.0(2) . . ?
O29B Fe01 O17A 167.9(2) . . ?
O19A Fe01 O17A 86.3(2) . . ?
O32C Fe01 O17A 100.1(2) . . ?
O31B Fe01 O17A 83.2(2) . . ?
O30C Fe01 O17A 82.8(2) . . ?
O1V C1V N2V 121(2) . . ?
O1V C1V Na1 44.2(12) . . ?
N2V C1V Na1 165.3(18) . . ?
C1V O1V Na1 113.6(16) . . ?
Na8 O1 Na05 175.7(3) . . ?
O1V Na1 O1T 86.4(6) . . ?
O1V Na1 O18A 102.7(6) . . ?
O1T Na1 O18A 170.9(5) . . ?
O1V Na1 O2S 103.4(6) . . ?
O1T Na1 O2S 86.2(4) . . ?
O18A Na1 O2S 90.6(3) . . ?
O1V Na1 O1H 92.4(6) . 4_465 ?
O1T Na1 O1H 97.1(4) . 4_465 ?
O18A Na1 O1H 83.7(3) . 4_465 ?
O2S Na1 O1H 164.0(4) . 4_465 ?
O1V Na1 C1V 22.2(6) . . ?
O1T Na1 C1V 108.3(6) . . ?
O18A Na1 C1V 80.8(5) . . ?
O2S Na1 C1V 107.6(6) . . ?
O1H Na1 C1V 86.3(6) 4_465 . ?
O1V Na1 O18C 165.8(5) . 1_455 ?
O1T Na1 O18C 93.2(4) . 1_455 ?
O18A Na1 O18C 78.3(2) . 1_455 ?
O2S Na1 O18C 90.7(3) . 1_455 ?
O1H Na1 O18C 73.5(3) 4_465 1_455 ?
C1V Na1 O18C 152.3(6) . 1_455 ?
O1V Na1 Na06 122.7(5) . 4_465 ?
O1T Na1 Na06 128.0(4) . 4_465 ?
O18A Na1 Na06 47.53(18) . 4_465 ?
O2S Na1 Na06 120.8(3) . 4_465 ?
O1H Na1 Na06 45.8(2) 4_465 4_465 ?
C1V Na1 Na06 104.3(6) . 4_465 ?
O18C Na1 Na06 48.02(15) 1_455 4_465 ?
O16B Fe02 O19C 90.4(2) . . ?
O16B Fe02 O29A 89.9(2) . . ?
O19C Fe02 O29A 92.0(2) . . ?
O16B Fe02 O32A 97.0(2) . . ?
O19C Fe02 O32A 172.2(2) . . ?
O29A Fe02 O32A 85.6(2) . . ?
O16B Fe02 O18B 85.7(2) . . ?
O19C Fe02 O18B 98.5(3) . . ?
O29A Fe02 O18B 168.6(2) . . ?
O32A Fe02 O18B 84.6(2) . . ?
O16B Fe02 O17C 169.1(3) . . ?
O19C Fe02 O17C 86.1(2) . . ?
O29A Fe02 O17C 100.5(2) . . ?
O32A Fe02 O17C 87.1(2) . . ?
O18B Fe02 O17C 84.7(2) . . ?
C1V N2V C3V 123.2(17) . . ?
C1V N2V C4V 117.3(17) . . ?
C3V N2V C4V 119.4(14) . . ?
O1I Na04 O19B 91.6(4) . . ?
O32B Na04 O19B 158.0(3) 4_666 . ?
O32B Na04 O31C 99.5(2) 4_666 1_655 ?
O19B Na04 O31C 98.9(2) . 1_655 ?
O32B Na04 O1U 100.4(11) 4_666 . ?
O19B Na04 O1U 81.3(11) . . ?
O31C Na04 O1U 118.4(9) 1_655 . ?
O1I Na04 O1D 163.9(6) . . ?
O32B Na04 O1D 82.4(2) 4_666 . ?
O19B Na04 O1D 85.9(2) . . ?
O31C Na04 O1D 88.8(2) 1_655 . ?
O1U Na04 O1D 151.4(8) . . ?
O1I Na04 Na8 150.4(6) . . ?
O32B Na04 Na8 99.0(2) 4_666 . ?
O19B Na04 Na8 85.7(2) . . ?
O31C Na04 Na8 44.50(15) 1_655 . ?
O1U Na04 Na8 156.4(11) . . ?
O1D Na04 Na8 45.38(15) . . ?
O32B Na04 Na05 41.46(18) 4_666 4_566 ?
O19B Na04 Na05 128.0(2) . 4_566 ?
O31C Na04 Na05 87.05(19) 1_655 4_566 ?
O1U Na04 Na05 139.6(11) . 4_566 ?
O1D Na04 Na05 42.42(15) . 4_566 ?
Na8 Na04 Na05 63.07(9) . 4_566 ?
O31B Na05 O18C 143.7(3) 1_655 . ?
O31B Na05 O1F 89.4(2) 1_655 . ?
O18C Na05 O1F 92.4(2) . . ?
O31B Na05 O32B 54.1(2) 1_655 1_655 ?
O18C Na05 O32B 159.7(3) . 1_655 ?
O1F Na05 O32B 98.3(2) . 1_655 ?
O31B Na05 O1D 129.4(2) 1_655 4_565 ?
O18C Na05 O1D 86.7(2) . 4_565 ?
O1F Na05 O1D 81.5(2) . 4_565 ?
O32B Na05 O1D 78.0(2) 1_655 4_565 ?
O31B Na05 O1 76.30(19) 1_655 . ?
O18C Na05 O1 89.3(2) . . ?
O1F Na05 O1 157.7(2) . . ?
O32B Na05 O1 87.3(2) 1_655 . ?
O1D Na05 O1 120.9(2) 4_565 . ?
O31B Na05 C30B 27.4(2) 1_655 1_655 ?
O18C Na05 C30B 166.5(2) . 1_655 ?
O1F Na05 C30B 96.9(2) . 1_655 ?
O32B Na05 C30B 27.0(2) 1_655 1_655 ?
O1D Na05 C30B 104.4(3) 4_565 1_655 ?
O1 Na05 C30B 78.4(2) . 1_655 ?
O31B Na05 Na06 119.56(19) 1_655 4_565 ?
O18C Na05 Na06 47.68(15) . 4_565 ?
O1F Na05 Na06 45.42(16) . 4_565 ?
O32B Na05 Na06 143.07(18) 1_655 4_565 ?
O1D Na05 Na06 87.82(17) 4_565 4_565 ?
O1 Na05 Na06 128.69(19) . 4_565 ?
C30B Na05 Na06 138.8(2) 1_655 4_565 ?
O31B Na05 Na04 88.32(18) 1_655 4_565 ?
O18C Na05 Na04 127.90(19) . 4_565 ?
O1F Na05 Na04 82.52(17) . 4_565 ?
O32B Na05 Na04 38.13(14) 1_655 4_565 ?
O1D Na05 Na04 41.22(16) 4_565 4_565 ?
O1 Na05 Na04 113.63(19) . 4_565 ?
C30B Na05 Na04 63.44(18) 1_655 4_565 ?
Na06 Na05 Na04 115.17(11) 4_565 4_565 ?
O31B Na05 Na8 115.16(16) 1_655 4_565 ?
O18C Na05 Na8 88.82(16) . 4_565 ?
O1F Na05 Na8 41.42(15) . 4_565 ?
O32B Na05 Na8 87.95(16) 1_655 4_565 ?
O1D Na05 Na8 40.05(14) 4_565 4_565 ?
O1 Na05 Na8 160.92(19) . 4_565 ?
C30B Na05 Na8 104.65(18) 1_655 4_565 ?
Na06 Na05 Na8 60.74(9) 4_565 4_565 ?
Na04 Na05 Na8 54.43(8) 4_565 4_565 ?
O31A Na06 O1H 109.0(3) . . ?
O31A Na06 O18A 168.9(3) . 4_666 ?
O1H Na06 O18A 82.1(3) . 4_666 ?
O31A Na06 O1E 90.0(3) . . ?
O1H Na06 O1E 85.2(3) . . ?
O18A Na06 O1E 90.9(3) 4_666 . ?
O31A Na06 O1F 85.3(2) . 4_566 ?
O1H Na06 O1F 163.4(3) . 4_566 ?
O18A Na06 O1F 83.8(2) 4_666 4_566 ?
O1E Na06 O1F 103.8(3) . 4_566 ?
O31A Na06 O18C 95.6(2) . 4_566 ?
O1H Na06 O18C 83.0(3) . 4_566 ?
O18A Na06 O18C 85.6(2) 4_666 4_566 ?
O1E Na06 O18C 168.1(3) . 4_566 ?
O1F Na06 O18C 87.2(2) 4_566 4_566 ?
O31A Na06 Na1 144.4(2) . 4_666 ?
O1H Na06 Na1 46.9(2) . 4_666 ?
O18A Na06 Na1 44.56(18) 4_666 4_666 ?
O1E Na06 Na1 109.7(3) . 4_666 ?
O1F Na06 Na1 116.51(19) 4_566 4_666 ?
O18C Na06 Na1 60.3(2) 4_566 4_666 ?
O31A Na06 Na05 96.6(2) . 4_566 ?
O1H Na06 Na05 122.6(2) . 4_566 ?
O18A Na06 Na05 76.84(17) 4_666 4_566 ?
O1E Na06 Na05 146.7(3) . 4_566 ?
O1F Na06 Na05 44.80(15) 4_566 4_566 ?
O18C Na06 Na05 43.01(15) 4_566 4_566 ?
Na1 Na06 Na05 83.16(14) 4_666 4_566 ?
O31A Na06 Na8 42.81(17) . . ?
O1H Na06 Na8 149.2(3) . . ?
O18A Na06 Na8 126.48(19) 4_666 . ?
O1E Na06 Na8 103.6(3) . . ?
O1F Na06 Na8 42.80(15) 4_566 . ?
O18C Na06 Na8 87.59(19) 4_566 . ?
Na1 Na06 Na8 145.12(17) 4_666 . ?
Na05 Na06 Na8 62.94(10) 4_566 . ?
O1K Na07 O2T 105.9(7) . . ?
O1L Na07 O2T 106.2(5) . . ?
O1K Na07 O8B 92.2(7) . . ?
O1L Na07 O8B 96.0(5) . . ?
O2T Na07 O8B 155.6(3) . . ?
O1K Na07 O21A 90.2(7) . 4_566 ?
O2T Na07 O21A 84.0(2) . 4_566 ?
O8B Na07 O21A 79.6(2) . 4_566 ?
O1K Na07 O21C 115.1(7) . . ?
O1L Na07 O21C 98.4(5) . . ?
O2T Na07 O21C 99.2(3) . . ?
O8B Na07 O21C 87.2(2) . . ?
O21A Na07 O21C 151.9(3) 4_566 . ?
O32A Na8 O31C 141.1(3) . 1_655 ?
O32A Na8 O1D 88.1(2) . . ?
O31C Na8 O1D 88.7(2) 1_655 . ?
O32A Na8 O1F 133.3(2) . 4_566 ?
O31C Na8 O1F 84.5(2) 1_655 4_566 ?
O1D Na8 O1F 82.7(2) . 4_566 ?
O32A Na8 O31A 53.7(2) . . ?
O31C Na8 O31A 164.8(2) 1_655 . ?
O1D Na8 O31A 96.1(2) . . ?
O1F Na8 O31A 81.9(2) 4_566 . ?
O32A Na8 O1 76.93(19) . . ?
O31C Na8 O1 88.2(2) 1_655 . ?
O1D Na8 O1 151.7(2) . . ?
O1F Na8 O1 124.9(2) 4_566 . ?
O31A Na8 O1 94.1(2) . . ?
O32A Na8 C30A 27.4(2) . . ?
O31C Na8 C30A 167.2(3) 1_655 . ?
O1D Na8 C30A 95.1(2) . . ?
O1F Na8 C30A 108.1(2) 4_566 . ?
O31A Na8 C30A 26.5(2) . . ?
O1 Na8 C30A 82.6(2) . . ?
O32A Na8 Na04 116.49(19) . . ?
O31C Na8 Na04 43.52(15) 1_655 . ?
O1D Na8 Na04 46.28(17) . . ?
O1F Na8 Na04 88.80(17) 4_566 . ?
O31A Na8 Na04 142.23(17) . . ?
O1 Na8 Na04 120.60(19) . . ?
C30A Na8 Na04 136.4(2) . . ?
O32A Na8 Na06 91.22(18) . . ?
O31C Na8 Na06 127.15(19) 1_655 . ?
O1D Na8 Na06 85.45(18) . . ?
O1F Na8 Na06 42.62(16) 4_566 . ?
O31A Na8 Na06 39.57(14) . . ?
O1 Na8 Na06 118.28(19) . . ?
C30A Na8 Na06 65.46(19) . . ?
Na04 Na8 Na06 118.80(11) . . ?
O32A Na8 Na05 115.74(16) . 4_566 ?
O31C Na8 Na05 86.02(15) 1_655 4_566 ?
O1D Na8 Na05 41.97(15) . 4_566 ?
O1F Na8 Na05 40.71(14) 4_566 4_566 ?
O31A Na8 Na05 88.00(15) . 4_566 ?
O1 Na8 Na05 165.03(18) . 4_566 ?
C30A Na8 Na05 105.00(17) . 4_566 ?
Na04 Na8 Na05 62.50(9) . 4_566 ?
Na06 Na8 Na05 56.31(9) . 4_566 ?
C2A C1A C6A 118.3(8) . . ?
C2A C1A C20A 117.6(8) . . ?
C6A C1A C20A 124.1(7) . . ?
C3A C2A C1A 120.9(8) . . ?
C2A C3A C4A 120.5(8) . . ?
C5A C4A C3A 119.3(8) . . ?
C5A C4A C7A 117.7(8) . . ?
C3A C4A C7A 123.0(8) . . ?
C6A C5A C4A 120.1(8) . . ?
C5A C6A C1A 120.7(7) . . ?
O8A C7A N9A 123.8(9) . . ?
O8A C7A C4A 121.3(8) . . ?
N9A C7A C4A 114.8(7) . . ?
C7A N9A C10A 129.9(7) . . ?
C11A C10A N9A 125.7(7) . . ?
C11A C10A C15A 120.4(8) . . ?
N9A C10A C15A 113.8(7) . . ?
C12A C11A C10A 119.8(8) . . ?
C13A C12A C11A 119.7(9) . . ?
C12A C13A C14A 122.7(9) . . ?
C15A C14A C13A 117.8(7) . . ?
C15A C14A C16A 122.6(7) . . ?
C13A C14A C16A 119.6(7) . . ?
O19A C15A C14A 125.7(7) . . ?
O19A C15A C10A 114.8(7) . . ?
C14A C15A C10A 119.5(8) . . ?
O18A C16A O17A 122.6(7) . . ?
O18A C16A C14A 119.4(7) . . ?
O17A C16A C14A 118.0(7) . . ?
C16A O17A Fe01 133.5(5) . . ?
C16A O18A Na1 129.8(5) . . ?
C16A O18A Na06 126.5(5) . 4_465 ?
Na1 O18A Na06 87.9(3) . 4_465 ?
C15A O19A Fe01 128.0(5) . . ?
O21A C20A N22A 123.1(8) . . ?
O21A C20A C1A 121.0(7) . . ?
N22A C20A C1A 115.9(7) . . ?
C20A O21A Na07 124.2(5) . 4_565 ?
C20A N22A C23A 127.8(8) . . ?
C24A C23A N22A 125.7(8) . . ?
C24A C23A C28A 121.1(8) . . ?
N22A C23A C28A 113.1(8) . . ?
C23A C24A C25A 120.1(9) . . ?
C24A C25A C26A 120.2(10) . . ?
C27A C26A C25A 120.7(8) . . ?
C26A C27A C28A 119.8(8) . . ?
C26A C27A C30A 118.3(7) . . ?
C28A C27A C30A 121.9(8) . . ?
O29A C28A C23A 116.9(7) . . ?
O29A C28A C27A 125.0(7) . . ?
C23A C28A C27A 118.1(8) . . ?
C28A O29A Fe02 131.9(5) . . ?
O31A C30A O32A 120.3(7) . . ?
O31A C30A C27A 120.6(8) . . ?
O32A C30A C27A 119.2(7) . . ?
O31A C30A Na8 63.4(4) . . ?
O32A C30A Na8 57.8(4) . . ?
C27A C30A Na8 171.1(5) . . ?
C30A O31A Na06 162.8(5) . . ?
C30A O31A Na8 90.1(5) . . ?
Na06 O31A Na8 97.6(2) . . ?
C30A O32A Fe02 136.3(5) . . ?
C30A O32A Na8 94.8(4) . . ?
Fe02 O32A Na8 128.6(3) . . ?
C2B C1B C6B 119.2(7) . . ?
C2B C1B C7B 117.5(7) . . ?
C6B C1B C7B 123.2(6) . . ?
C3B C2B C1B 120.9(8) . . ?
C2B C3B C4B 119.7(7) . . ?
C5B C4B C3B 119.7(7) . . ?
C5B C4B C20B 117.9(7) . . ?
C3B C4B C20B 122.4(7) . . ?
C4B C5B C6B 120.9(8) . . ?
C5B C6B C1B 119.3(7) . . ?
O8B C7B N9B 122.8(8) . . ?
O8B C7B C1B 120.5(7) . . ?
N9B C7B C1B 116.6(7) . . ?
C7B O8B Na07 158.0(5) . . ?
C7B N9B C10B 129.4(7) . . ?
C11B C10B C15B 122.6(8) . . ?
C11B C10B N9B 126.0(8) . . ?
C15B C10B N9B 111.4(7) . . ?
C10B C11B C12B 116.7(9) . . ?
C13B C12B C11B 122.2(10) . . ?
C12B C13B C14B 120.2(9) . . ?
C13B C14B C15B 119.7(8) . . ?
C13B C14B C17B 118.2(8) . . ?
C15B C14B C17B 122.1(8) . . ?
O16B C15B C14B 124.1(7) . . ?
O16B C15B C10B 117.4(7) . . ?
C14B C15B C10B 118.3(8) . . ?
C15B O16B Fe02 129.3(5) . . ?
O19B C17B O18B 122.3(8) . . ?
O19B C17B C14B 119.3(8) . . ?
O18B C17B C14B 118.4(7) . . ?
C17B O18B Fe02 133.2(5) . . ?
C17B O19B Na04 125.1(6) . . ?
O21B C20B N22B 123.1(8) . . ?
O21B C20B C4B 122.9(7) . . ?
N22B C20B C4B 114.0(7) . . ?
C20B N22B C23B 127.9(8) . . ?
C24B C23B N22B 124.7(7) . . ?
C24B C23B C28B 122.5(7) . . ?
N22B C23B C28B 112.8(7) . . ?
C23B C24B C25B 119.6(8) . . ?
C26B C25B C24B 119.9(9) . . ?
C25B C26B C27B 121.1(7) . . ?
C26B C27B C28B 119.7(7) . . ?
C26B C27B C30B 118.7(7) . . ?
C28B C27B C30B 121.6(8) . . ?
O29B C28B C27B 126.1(7) . . ?
O29B C28B C23B 117.0(6) . . ?
C27B C28B C23B 117.0(7) . . ?
C28B O29B Fe01 131.5(4) . . ?
O32B C30B O31B 121.0(7) . . ?
O32B C30B C27B 119.6(8) . . ?
O31B C30B C27B 119.4(7) . . ?
O32B C30B Na05 64.1(4) . 1_455 ?
O31B C30B Na05 57.6(4) . 1_455 ?
C27B C30B Na05 172.6(5) . 1_455 ?
C30B O31B Fe01 136.0(5) . . ?
C30B O31B Na05 95.0(4) . 1_455 ?
Fe01 O31B Na05 127.9(3) . 1_455 ?
C30B O32B Na04 153.6(5) . 4_465 ?
C30B O32B Na05 89.0(5) . 1_455 ?
Na04 O32B Na05 100.4(2) 4_465 1_455 ?
C6C C1C C2C 118.7(7) . . ?
C6C C1C C7C 123.5(7) . . ?
C2C C1C C7C 117.7(7) . . ?
C3C C2C C1C 120.8(7) . . ?
C2C C3C C4C 120.5(7) . . ?
C5C C4C C3C 118.8(7) . . ?
C5C C4C C20C 117.1(7) . . ?
C3C C4C C20C 124.0(7) . . ?
C6C C5C C4C 121.1(7) . . ?
C5C C6C C1C 119.8(7) . . ?
O8C C7C N9C 123.6(7) . . ?
O8C C7C C1C 121.0(7) . . ?
N9C C7C C1C 115.3(7) . . ?
C7C N9C C10C 128.3(7) . . ?
C11C C10C N9C 125.2(8) . . ?
C11C C10C C15C 120.3(8) . . ?
N9C C10C C15C 114.5(7) . . ?
C10C C11C C12C 120.3(9) . . ?
C13C C12C C11C 119.2(9) . . ?
C12C C13C C14C 122.5(9) . . ?
C13C C14C C15C 119.2(8) . . ?
C13C C14C C16C 118.5(7) . . ?
C15C C14C C16C 122.3(7) . . ?
O19C C15C C14C 125.6(7) . . ?
O19C C15C C10C 116.0(7) . . ?
C14C C15C C10C 118.5(7) . . ?
O18C C16C O17C 121.9(7) . . ?
O18C C16C C14C 121.0(7) . . ?
O17C C16C C14C 117.1(6) . . ?
C16C O17C Fe02 132.8(5) . . ?
C16C O18C Na05 124.9(6) . . ?
C16C O18C Na06 145.7(6) . 4_565 ?
Na05 O18C Na06 89.3(2) . 4_565 ?
C16C O18C Na1 93.9(6) . 1_655 ?
Na05 O18C Na1 112.6(2) . 1_655 ?
Na06 O18C Na1 71.65(19) 4_565 1_655 ?
C15C O19C Fe02 126.1(5) . . ?
O21C C20C N22C 123.5(7) . . ?
O21C C20C C4C 120.3(7) . . ?
N22C C20C C4C 116.2(6) . . ?
C20C O21C Na07 157.4(6) . . ?
C20C N22C C23C 129.3(6) . . ?
C24C C23C N22C 123.7(7) . . ?
C24C C23C C28C 122.6(7) . . ?
N22C C23C C28C 113.7(6) . . ?
C23C C24C C25C 118.6(7) . . ?
C26C C25C C24C 120.4(7) . . ?
C25C C26C C27C 120.5(7) . . ?
C28C C27C C26C 120.1(7) . . ?
C28C C27C C29C 121.8(6) . . ?
C26C C27C C29C 118.1(6) . . ?
O32C C28C C27C 125.4(7) . . ?
O32C C28C C23C 117.1(7) . . ?
C27C C28C C23C 117.5(6) . . ?
O31C C29C O30C 121.9(7) . . ?
O31C C29C C27C 119.3(6) . . ?
O30C C29C C27C 118.7(6) . . ?
C29C O30C Fe01 133.8(5) . . ?
C29C O31C Na04 140.9(6) . 1_455 ?
C29C O31C Na8 126.5(5) . 1_455 ?
Na04 O31C Na8 92.0(2) 1_455 1_455 ?
C28C O32C Fe01 127.7(5) . . ?
C2D O1D Na8 117.1(5) . . ?
C2D O1D Na04 139.5(6) . . ?
Na8 O1D Na04 88.3(2) . . ?
C2D O1D Na05 109.4(5) . 4_566 ?
Na8 O1D Na05 98.0(2) . 4_566 ?
Na04 O1D Na05 96.4(2) . 4_566 ?
O1D C2D N3D 125.6(8) . . ?
C2D N3D C4D 121.4(8) . . ?
C2D N3D C5D 122.4(8) . . ?
C4D N3D C5D 116.2(8) . . ?
C2E O1E Na06 155.5(12) . . ?
O1E C2E C4E 126.2(18) . . ?
O1E C2E C3E 115.6(15) . . ?
C4E C2E C3E 117.4(16) . . ?
C2F O1F Na05 113.0(5) . . ?
C2F O1F Na06 140.5(6) . 4_565 ?
Na05 O1F Na06 89.8(2) . 4_565 ?
C2F O1F Na8 112.5(5) . 4_565 ?
Na05 O1F Na8 97.9(2) . 4_565 ?
Na06 O1F Na8 94.6(2) 4_565 4_565 ?
O1F C2F N3F 124.3(8) . . ?
C2F N3F C5F 121.6(8) . . ?
C2F N3F C4F 120.6(8) . . ?
C5F N3F C4F 117.7(8) . . ?
C2H O1H Na06 134.6(9) . . ?
C2H O1H Na1 135.9(9) . 4_666 ?
Na06 O1H Na1 87.3(3) . 4_666 ?
N3H C2H O1H 134.5 . . ?
C2H N3H C5H 130.3(18) . . ?
C2H N3H C4H 104.8 . . ?
C5H N3H C4H 106.1(19) . . ?
C2K O1K Na07 155(2) . . ?
O1K C2K C4K 129.4 . . ?
O1K C2K C3K 116.7 . . ?
C4K C2K C3K 112.9 . . ?
O1R C2R C3R 123.0(16) . . ?
O1R C2R C4R 123.4(15) . . ?
C3R C2R C4R 113.5(15) . . ?
C2L O1L Na07 122.3(19) . . ?
O1L C2L C4L 129(3) . . ?
O1L C2L C3L 109(3) . . ?
C4L C2L C3L 112(3) . . ?
C2U O1U Na04 151(2) . . ?
O1U C2U N3U 124.3 . . ?
C2U N3U C4U 120.5 . . ?
C2U N3U C5U 124(2) . . ?
C4U N3U C5U 113.4(18) . . ?
C2I O1I Na04 143(2) . . ?
O1I C2I N3I 124(3) . . ?
C2I N3I C5I 110(2) . . ?
C2I N3I C4I 110.7(15) . . ?
C5I N3I C4I 139(2) . . ?

loop_
_geom_bond_atom_site_label_1
_geom_bond_atom_site_label_2
_geom_bond_distance
_geom_bond_site_symmetry_2
_geom_bond_publ_flag
Fe01 O29B 1.953(6) . ?
Fe01 O19A 1.953(5) . ?
Fe01 O32C 1.970(5) . ?
Fe01 O31B 2.022(6) . ?
Fe01 O30C 2.027(5) . ?
Fe01 O17A 2.044(6) . ?
C1V O1V 1.17(2) . ?
C1V N2V 1.23(2) . ?
C1V Na1 2.84(2) . ?
O1V Na1 2.159(18) . ?
O1 Na8 2.538(6) . ?
O1 Na05 2.608(6) . ?
Na1 O1T 2.294(12) . ?
Na1 O18A 2.296(7) . ?
Na1 O2S 2.302(10) . ?
Na1 O1H 2.389(10) 4_465 ?
Na1 O18C 2.994(10) 1_455 ?
Na1 Na06 3.270(6) 4_465 ?
Fe02 O16B 1.942(5) . ?
Fe02 O19C 1.961(6) . ?
Fe02 O29A 1.964(6) . ?
Fe02 O32A 2.004(6) . ?
Fe02 O18B 2.043(6) . ?
Fe02 O17C 2.058(5) . ?
N2V C3V 1.439(18) . ?
N2V C4V 1.48(2) . ?
Na04 O1I 2.297(14) . ?
Na04 O32B 2.315(6) 4_666 ?
Na04 O19B 2.323(7) . ?
Na04 O31C 2.331(6) 1_655 ?
Na04 O1U 2.41(3) . ?
Na04 O1D 2.445(7) . ?
Na04 Na8 3.382(5) . ?
Na04 Na05 3.688(5) 4_566 ?
Na05 O31B 2.341(6) 1_655 ?
Na05 O18C 2.363(7) . ?
Na05 O1F 2.441(6) . ?
Na05 O32B 2.483(7) 1_655 ?
Na05 O1D 2.504(6) 4_565 ?
Na05 C30B 2.761(9) 1_655 ?
Na05 Na06 3.464(5) 4_565 ?
Na05 Na8 3.707(4) 4_565 ?
Na06 O31A 2.334(6) . ?
Na06 O1H 2.348(9) . ?
Na06 O18A 2.414(6) 4_666 ?
Na06 O1E 2.426(10) . ?
Na06 O1F 2.467(7) 4_566 ?
Na06 O18C 2.561(6) 4_566 ?
Na06 Na8 3.632(5) . ?
Na07 O1K 2.21(2) . ?
Na07 O1L 2.321(18) . ?
Na07 O2T 2.324(7) . ?
Na07 O8B 2.329(6) . ?
Na07 O21A 2.355(7) 4_566 ?
Na07 O21C 2.367(6) . ?
Na8 O32A 2.365(6) . ?
Na8 O31C 2.372(6) 1_655 ?
Na8 O1D 2.409(6) . ?
Na8 O1F 2.476(6) 4_566 ?
Na8 O31A 2.490(7) . ?
Na8 C30A 2.786(8) . ?
C1A C2A 1.400(11) . ?
C1A C6A 1.409(12) . ?
C1A C20A 1.489(12) . ?
C2A C3A 1.362(13) . ?
C3A C4A 1.407(12) . ?
C4A C5A 1.386(11) . ?
C4A C7A 1.499(13) . ?
C5A C6A 1.379(12) . ?
C7A O8A 1.233(11) . ?
C7A N9A 1.343(10) . ?
N9A C10A 1.416(11) . ?
C10A C11A 1.392(13) . ?
C10A C15A 1.423(10) . ?
C11A C12A 1.389(14) . ?
C12A C13A 1.366(14) . ?
C13A C14A 1.410(12) . ?
C14A C15A 1.399(11) . ?
C14A C16A 1.484(10) . ?
C15A O19A 1.330(10) . ?
C16A O18A 1.251(10) . ?
C16A O17A 1.282(9) . ?
C20A O21A 1.227(10) . ?
C20A N22A 1.371(10) . ?
N22A C23A 1.397(10) . ?
C23A C24A 1.385(13) . ?
C23A C28A 1.411(11) . ?
C24A C25A 1.390(14) . ?
C25A C26A 1.394(13) . ?
C26A C27A 1.390(13) . ?
C27A C28A 1.429(11) . ?
C27A C30A 1.489(11) . ?
C28A O29A 1.322(10) . ?
C30A O31A 1.244(9) . ?
C30A O32A 1.288(10) . ?
C1B C2B 1.394(10) . ?
C1B C6B 1.407(11) . ?
C1B C7B 1.495(11) . ?
C2B C3B 1.386(12) . ?
C3B C4B 1.400(12) . ?
C4B C5B 1.380(10) . ?
C4B C20B 1.494(11) . ?
C5B C6B 1.398(11) . ?
C7B O8B 1.248(10) . ?
C7B N9B 1.335(9) . ?
N9B C10B 1.412(10) . ?
C10B C11B 1.382(13) . ?
C10B C15B 1.409(11) . ?
C11B C12B 1.410(14) . ?
C12B C13B 1.366(15) . ?
C13B C14B 1.390(14) . ?
C14B C15B 1.403(11) . ?
C14B C17B 1.512(12) . ?
C15B O16B 1.315(10) . ?
C17B O19B 1.241(10) . ?
C17B O18B 1.278(11) . ?
C20B O21B 1.213(10) . ?
C20B N22B 1.354(10) . ?
N22B C23B 1.422(10) . ?
C23B C24B 1.343(13) . ?
C23B C28B 1.446(11) . ?
C24B C25B 1.412(12) . ?
C25B C26B 1.380(12) . ?
C26B C27B 1.405(13) . ?
C27B C28B 1.408(10) . ?
C27B C30B 1.482(11) . ?
C28B O29B 1.323(10) . ?
C30B O32B 1.252(9) . ?
C30B O31B 1.274(10) . ?
C1C C6C 1.396(11) . ?
C1C C2C 1.401(11) . ?
C1C C7C 1.503(11) . ?
C2C C3C 1.361(11) . ?
C3C C4C 1.398(11) . ?
C4C C5C 1.383(10) . ?
C4C C20C 1.509(10) . ?
C5C C6C 1.378(10) . ?
C7C O8C 1.229(10) . ?
C7C N9C 1.344(10) . ?
N9C C10C 1.405(10) . ?
C10C C11C 1.365(12) . ?
C10C C15C 1.437(11) . ?
C11C C12C 1.403(13) . ?
C12C C13C 1.360(13) . ?
C13C C14C 1.387(12) . ?
C14C C15C 1.391(11) . ?
C14C C16C 1.506(11) . ?
C15C O19C 1.332(9) . ?
C16C O18C 1.215(9) . ?
C16C O17C 1.289(9) . ?
C20C O21C 1.235(9) . ?
C20C N22C 1.350(10) . ?
N22C C23C 1.411(9) . ?
C23C C24C 1.379(10) . ?
C23C C28C 1.421(10) . ?
C24C C25C 1.403(11) . ?
C25C C26C 1.390(11) . ?
C26C C27C 1.406(10) . ?
C27C C28C 1.405(10) . ?
C27C C29C 1.488(10) . ?
C28C O32C 1.321(8) . ?
C29C O31C 1.248(9) . ?
C29C O30C 1.290(9) . ?
O1D C2D 1.236(10) . ?
C2D N3D 1.328(10) . ?
N3D C4D 1.458(13) . ?
N3D C5D 1.472(12) . ?
O1E C2E 1.248(17) . ?
C2E C4E 1.44(2) . ?
C2E C3E 1.56(2) . ?
O1F C2F 1.260(10) . ?
C2F N3F 1.322(10) . ?
N3F C5F 1.439(12) . ?
N3F C4F 1.454(12) . ?
O1H C2H 1.2537 . ?
C2H N3H 1.2263 . ?
N3H C5H 1.57(3) . ?
N3H C4H 1.6767 . ?
O1K C2K 1.1911 . ?
C2K C4K 1.4612 . ?
C2K C3K 1.6281 . ?
O1R C2R 1.203(15) . ?
C2R C3R 1.45(2) . ?
C2R C4R 1.46(2) . ?
O1L C2L 1.23(3) . ?
C2L C4L 1.57(4) . ?
C2L C3L 1.61(5) . ?
O1U C2U 1.2521 . ?
C2U N3U 1.3246 . ?
N3U C4U 1.4396 . ?
N3U C5U 1.44(2) . ?
O1I C2I 1.25(3) . ?
C2I N3I 1.32(3) . ?
N3I C5I 1.33(3) . ?
N3I C4I 1.4406 . ?
